data_7022050
loop_
_publ_author_name
'Gomila, Antoine'
'Le Poul, Nicolas'
'Kerbaol, Jean-Michel'
'Cosquer, Nathalie'
'Triki, Sma\"il'
'Douziech, B\'en\'edicte'
'Conan, Fran\,coise'
'Le Mest, Yves'

_publ_section_title
;
 Electrochemical behavior and dioxygen reactivity of tripodal dinuclear
 copper complexes linked by unsaturated rigid spacers.
;
_journal_issue 6
_journal_name_full 'Dalton transactions (Cambridge, England : 2003)'
_journal_page_first 2238
_journal_page_last 2253
_journal_paper_doi 10.1039/c2dt31456h
_journal_volume 42
_journal_year 2013
_chemical_formula_sum 'C66 H64 Cu2 F12 N10 O16 S4'
_chemical_formula_weight 1736.59
_chemical_name_systematic
;
?
;
_space_group_IT_number 2
_symmetry_cell_setting triclinic
_symmetry_space_group_name_Hall '-P 1'
_symmetry_space_group_name_H-M 'P -1'
_atom_sites_solution_hydrogens geom
_atom_sites_solution_primary direct
_atom_sites_solution_secondary difmap
_audit_conform_dict_location ftp://ftp.iucr.org/pub/cif_core.dic
_audit_conform_dict_name cif_core.dic
_audit_conform_dict_version 2.4
_audit_creation_date 2012-09-23T16:34:49-00:00
_audit_creation_method 'WinGX routine CIF_UPDATE'
_cell_angle_alpha 111.206(4)
_cell_angle_beta 100.117(4)
_cell_angle_gamma 99.357(4)
_cell_formula_units_Z 1
_cell_length_a 11.3960(5)
_cell_length_b 12.4261(5)
_cell_length_c 14.3449(6)
_cell_measurement_reflns_used 5184
_cell_measurement_temperature 170(2)
_cell_measurement_theta_max 31.6803
_cell_measurement_theta_min 2.8337
_cell_volume 1806.88(15)
_computing_cell_refinement
;
CrysAlis RED, Oxford Diffraction Ltd.,
Version 1.171.33.52 (release 06-11-2009 CrysAlis171 .NET)
(compiled Nov 6 2009,16:24:50)
;
_computing_data_collection
;
CrysAlis CCD, Oxford Diffraction Ltd.,
Version 1.171.33.52 (release 06-11-2009 CrysAlis171 .NET)
(compiled Nov 6 2009,16:24:50)
;
_computing_data_reduction
;
CrysAlis RED, Oxford Diffraction Ltd.,
Version 1.171.33.52 (release 06-11-2009 CrysAlis171 .NET)
(compiled Nov 6 2009,16:24:50)
;
_computing_molecular_graphics 'Ortep-3 for Windows (Farrugia, 1997)'
_computing_publication_material 'WinGX publication routines (Farrugia, 1999)'
_computing_structure_refinement 'SHELXL-97 (Sheldrick, 2008)'
_computing_structure_solution 'SIR92 (Giacovazzo et al, 1993)'
_diffrn_ambient_temperature 170(2)
_diffrn_detector_area_resol_mean 8.3622
_diffrn_measured_fraction_theta_full 0.997
_diffrn_measured_fraction_theta_max 0.997
_diffrn_measurement_device_type 'oxford xcalibur ccd'
_diffrn_measurement_method '\p scan'
_diffrn_orient_matrix_UB_11 -0.0477536758
_diffrn_orient_matrix_UB_12 -0.0025238417
_diffrn_orient_matrix_UB_13 0.0253574816
_diffrn_orient_matrix_UB_21 -0.0349638766
_diffrn_orient_matrix_UB_22 0.0208852041
_diffrn_orient_matrix_UB_23 -0.0326859342
_diffrn_orient_matrix_UB_31 -0.0272309893
_diffrn_orient_matrix_UB_32 -0.059515804
_diffrn_orient_matrix_UB_33 -0.0358669234
_diffrn_radiation_monochromator graphite
_diffrn_radiation_type MoK\a
_diffrn_radiation_wavelength 0.71073
_diffrn_reflns_av_R_equivalents 0.0332
_diffrn_reflns_av_unetI/netI 0.0642
_diffrn_reflns_limit_h_max 13
_diffrn_reflns_limit_h_min -14
_diffrn_reflns_limit_k_max 14
_diffrn_reflns_limit_k_min -15
_diffrn_reflns_limit_l_max 17
_diffrn_reflns_limit_l_min -17
_diffrn_reflns_number 13683
_diffrn_reflns_theta_full 25.99
_diffrn_reflns_theta_max 25.99
_diffrn_reflns_theta_min 2.84
_exptl_absorpt_coefficient_mu 0.809
_exptl_absorpt_correction_T_max 0.9455
_exptl_absorpt_correction_T_min 0.8614
_exptl_absorpt_correction_type gaussian
_exptl_absorpt_process_details
;
CrysAlis RED, Oxford Diffraction Ltd.,
Version 1.171.33.52 (release 06-11-2009 CrysAlis171 .NET)
(compiled Nov 6 2009,16:24:50)
Empirical absorption correction using spherical harmonics,
implemented in SCALE3 ABSPACK scaling algorithm.
;
_exptl_crystal_colour blue
_exptl_crystal_density_diffrn 1.596
_exptl_crystal_density_meas ?
_exptl_crystal_density_method 'not measured'
_exptl_crystal_description prism
_exptl_crystal_F_000 888
_exptl_crystal_size_max 0.19
_exptl_crystal_size_mid 0.09
_exptl_crystal_size_min 0.07
_refine_diff_density_max 0.84
_refine_diff_density_min -0.761
_refine_diff_density_rms 0.095
_refine_ls_extinction_method none
_refine_ls_goodness_of_fit_ref 1.028
_refine_ls_hydrogen_treatment noref
_refine_ls_matrix_type full
_refine_ls_number_parameters 491
_refine_ls_number_reflns 7090
_refine_ls_number_restraints 36
_refine_ls_restrained_S_all 1.031
_refine_ls_R_factor_all 0.0873
_refine_ls_R_factor_gt 0.0589
_refine_ls_shift/su_max 0
_refine_ls_shift/su_mean 0
_refine_ls_structure_factor_coef Fsqd
_refine_ls_weighting_details 'calc w=1/[\s^2^(Fo^2^)+(0.0985P)^2^+0.0000P] where P=(Fo^2^+2Fc^2^)/3'
_refine_ls_weighting_scheme calc
_refine_ls_wR_factor_gt 0.1545
_refine_ls_wR_factor_ref 0.1666
_reflns_number_gt 4905
_reflns_number_total 7090
_reflns_threshold_expression >2\s(I)
_cod_data_source_file c2dt31456h.txt
_cod_data_source_block compound-2
_cod_depositor_comments
;
The following automatic conversions were performed:

'_exptl_crystal_density_meas' value 'not measured' was changed to '?'
- the value is perceived as not measured.

Automatic conversion script
Id: cif_fix_values 3008 2015-01-20 13:52:24Z robertas 
;
_cod_original_cell_volume 1806.88(13)
_cod_database_code 7022050

loop_
_symmetry_equiv_pos_as_xyz
'x, y, z'
'-x, -y, -z'

loop_
_atom_site_label
_atom_site_type_symbol
_atom_site_fract_x
_atom_site_fract_y
_atom_site_fract_z
_atom_site_U_iso_or_equiv
_atom_site_adp_type
_atom_site_occupancy
_atom_site_symmetry_multiplicity
_atom_site_calc_flag
_atom_site_refinement_flags
_atom_site_disorder_assembly
_atom_site_disorder_group
C1 C 0.5649(4) 0.5072(4) 0.8549(4) 0.0391(10) Uani 1 1 d . . .
H1 H 0.5148 0.475 0.7861 0.047 Uiso 1 1 calc R . .
C2 C 0.5733(4) 0.6236(4) 0.9190(4) 0.0467(12) Uani 1 1 d . . .
H2 H 0.5293 0.6709 0.8947 0.056 Uiso 1 1 calc R . .
C3 C 0.6466(4) 0.6701(4) 1.0187(4) 0.0481(12) Uani 1 1 d . . .
H3 H 0.6532 0.7497 1.0642 0.058 Uiso 1 1 calc R . .
C4 C 0.7102(4) 0.5994(4) 1.0514(3) 0.0393(10) Uani 1 1 d . . .
H4 H 0.7625 0.6304 1.1193 0.047 Uiso 1 1 calc R . .
C5 C 0.6972(4) 0.4834(4) 0.9848(3) 0.0305(9) Uani 1 1 d . . .
C6 C 0.7579(4) 0.3975(4) 1.0119(3) 0.0333(9) Uani 1 1 d . . .
H6A H 0.838 0.4407 1.0631 0.04 Uiso 1 1 calc R . .
H6B H 0.7058 0.3561 1.0431 0.04 Uiso 1 1 calc R . .
C7 C 0.7953(4) 0.1997(3) 0.9307(3) 0.0315(9) Uani 1 1 d . . .
H7A H 0.8406 0.221 1.0029 0.038 Uiso 1 1 calc R . .
H7B H 0.8457 0.162 0.8848 0.038 Uiso 1 1 calc R . .
C8 C 0.6754(4) 0.1130(3) 0.9060(3) 0.0300(9) Uani 1 1 d . . .
C9 C 0.6634(5) 0.0213(4) 0.9388(3) 0.0427(11) Uani 1 1 d . . .
H9 H 0.7309 0.0157 0.9848 0.051 Uiso 1 1 calc R . .
C10 C 0.5529(5) -0.0618(4) 0.9044(4) 0.0488(12) Uani 1 1 d . . .
H10 H 0.544 -0.1271 0.9243 0.059 Uiso 1 1 calc R . .
C11 C 0.4548(5) -0.0495(4) 0.8402(4) 0.0441(11) Uani 1 1 d . . .
H11 H 0.3776 -0.1061 0.816 0.053 Uiso 1 1 calc R . .
C12 C 0.4701(4) 0.0440(4) 0.8125(3) 0.0356(10) Uani 1 1 d . . .
H12 H 0.4023 0.0528 0.7692 0.043 Uiso 1 1 calc R . .
C13 C 0.8801(3) 0.3636(4) 0.8845(3) 0.0319(9) Uani 1 1 d . . .
H13A H 0.9592 0.3587 0.9224 0.038 Uiso 1 1 calc R . .
H13B H 0.8823 0.4487 0.9022 0.038 Uiso 1 1 calc R . .
C14 C 0.8652(3) 0.3013(3) 0.7703(3) 0.0278(8) Uani 1 1 d . . .
C15 C 0.9601(4) 0.3169(4) 0.7253(4) 0.0372(10) Uani 1 1 d . . .
H15 H 1.0378 0.3688 0.7664 0.045 Uiso 1 1 calc R . .
C16 C 0.9418(4) 0.2573(4) 0.6210(4) 0.0404(11) Uani 1 1 d . . .
H16 H 1.0054 0.269 0.5882 0.049 Uiso 1 1 calc R . .
C17 C 0.8283(4) 0.1793(4) 0.5638(3) 0.0363(10) Uani 1 1 d . . .
H17 H 0.8146 0.1339 0.4918 0.044 Uiso 1 1 calc R . .
C18 C 0.7367(3) 0.1683(3) 0.6119(3) 0.0262(8) Uani 1 1 d . . .
C19 C 0.6141(3) 0.0815(3) 0.5540(3) 0.0244(8) Uani 1 1 d . . .
C20 C 0.3771(4) 0.2246(4) 0.6532(3) 0.0330(9) Uani 1 1 d . . .
C21 C 0.2606(4) 0.2141(4) 0.5872(3) 0.0435(11) Uani 1 1 d . . .
H21A H 0.2211 0.2744 0.6251 0.065 Uiso 1 1 calc R . .
H21B H 0.2074 0.1345 0.566 0.065 Uiso 1 1 calc R . .
H21C H 0.2744 0.2263 0.5258 0.065 Uiso 1 1 calc R . .
C22 C 0.1582(4) 0.5623(5) 0.6255(4) 0.0526(13) Uani 1 1 d . . .
C24 C -0.0919(6) 0.8286(5) 0.9251(5) 0.086(2) Uani 1 1 d . . .
H24A H -0.1433 0.8643 0.8884 0.129 Uiso 1 1 calc R . .
H24B H -0.005 0.8668 0.9376 0.129 Uiso 1 1 calc R . .
H24C H -0.1117 0.8402 0.9912 0.129 Uiso 1 1 calc R . .
C25 C -0.1153(5) 0.7003(5) 0.8617(4) 0.0542(13) Uani 1 1 d . . .
C26 C -0.2265(5) 0.5495(4) 0.6957(4) 0.0541(13) Uani 1 1 d . . .
H26A H -0.2545 0.4921 0.725 0.065 Uiso 1 1 calc R . .
H26B H -0.1523 0.5328 0.6721 0.065 Uiso 1 1 calc R . .
C27 C -0.3240(6) 0.5396(5) 0.6092(5) 0.0796(19) Uani 1 1 d . . .
H27A H -0.3455 0.4586 0.5553 0.119 Uiso 1 1 calc R . .
H27B H -0.2949 0.5966 0.5807 0.119 Uiso 1 1 calc R . .
H27C H -0.3966 0.5568 0.6337 0.119 Uiso 1 1 calc R . .
C28 C 0.5832(3) -0.0187(3) 0.5757(3) 0.0235(8) Uani 1 1 d . . .
C29 C 0.6661(4) -0.0461(3) 0.6458(3) 0.0284(9) Uani 1 1 d . . .
H29 H 0.7454 0.0061 0.6805 0.034 Uiso 1 1 calc R . .
C30 C 0.6335(4) -0.1455(4) 0.6636(3) 0.0331(9) Uani 1 1 d . . .
H30 H 0.6903 -0.162 0.7105 0.04 Uiso 1 1 calc R . .
C31 C 0.5164(4) -0.2245(4) 0.6135(3) 0.0356(10) Uani 1 1 d . . .
H31 H 0.4941 -0.2925 0.6283 0.043 Uiso 1 1 calc R . .
C32 C 0.4353(4) -0.2038(3) 0.5441(3) 0.0321(9) Uani 1 1 d . . .
H32 H 0.3572 -0.2586 0.5102 0.039 Uiso 1 1 calc R . .
C33 C 0.4651(3) -0.1019(3) 0.5216(3) 0.0254(8) Uani 1 1 d . . .
N1 N 0.6261(3) 0.4381(3) 0.8876(3) 0.0310(8) Uani 1 1 d . . .
N2 N 0.7774(3) 0.3092(3) 0.9175(2) 0.0271(7) Uani 1 1 d . . .
N3 N 0.5793(3) 0.1255(3) 0.8444(2) 0.0282(7) Uani 1 1 d . . .
N4 N 0.7530(3) 0.2314(3) 0.7140(2) 0.0237(7) Uani 1 1 d . . .
N5 N 0.4689(3) 0.2330(3) 0.7046(3) 0.0323(8) Uani 1 1 d . . .
O1 O 0.3200(3) 0.6797(3) 0.8000(3) 0.0620(10) Uani 1 1 d . . .
O2 O 0.3752(3) 0.5305(3) 0.6641(3) 0.0562(9) Uani 1 1 d . . .
O3 O 0.2320(3) 0.4705(3) 0.7516(2) 0.0416(7) Uani 1 1 d . . .
S2A S 0.89458(17) 0.94049(16) 1.21089(15) 0.0435(6) Uiso 0.689(4) 1 d PD A 1
O4A O 0.8317(5) 0.9726(5) 1.1336(4) 0.0603(15) Uiso 0.689(4) 1 d PD A 1
O5A O 0.9900(7) 0.8844(7) 1.1895(6) 0.082(2) Uiso 0.689(4) 1 d PD A 1
O6A O 0.8095(7) 0.8900(7) 1.2549(7) 0.081(3) Uiso 0.689(4) 1 d PD A 1
C23A C 0.9687(7) 1.0804(8) 1.3183(7) 0.064(2) Uiso 0.689(4) 1 d PD A 1
F4A F 1.0194(6) 1.0656(6) 1.4005(5) 0.0934(19) Uiso 0.689(4) 1 d PD A 1
F5A F 1.0573(7) 1.1436(7) 1.3004(6) 0.116(3) Uiso 0.689(4) 1 d PD A 1
F6A F 0.8934(7) 1.1471(6) 1.3469(6) 0.111(2) Uiso 0.689(4) 1 d PD A 1
S2B S 0.9414(4) 0.9575(4) 1.2785(4) 0.0540(15) Uiso 0.311(4) 1 d PD A 2
O4B O 0.9982(10) 1.0001(12) 1.3887(8) 0.054(3) Uiso 0.311(4) 1 d PD A 2
O5B O 1.0298(10) 0.9272(10) 1.2109(8) 0.038(3) Uiso 0.311(4) 1 d PD A 2
O6B O 0.8267(12) 0.8649(12) 1.2374(11) 0.055(4) Uiso 0.311(4) 1 d PD A 2
C23B C 0.9129(12) 1.0920(17) 1.2575(10) 0.072(6) Uiso 0.311(4) 1 d PD A 2
F4B F 0.8694(11) 1.0619(12) 1.1595(9) 0.087(4) Uiso 0.311(4) 1 d PD A 2
F5B F 1.0132(11) 1.1762(10) 1.2948(8) 0.066(3) Uiso 0.311(4) 1 d PD A 2
F6B F 0.8343(10) 1.1298(9) 1.3148(8) 0.057(3) Uiso 0.311(4) 1 d PD A 2
O7 O -0.1995(3) 0.6701(3) 0.7722(3) 0.0560(9) Uani 1 1 d . . .
O8 O -0.0681(3) 0.6302(3) 0.8828(3) 0.0639(10) Uani 1 1 d . . .
F1 F 0.1922(3) 0.6381(3) 0.5845(3) 0.0734(10) Uani 1 1 d . . .
F2 F 0.0674(3) 0.5914(4) 0.6668(3) 0.0939(13) Uani 1 1 d . . .
F3 F 0.1151(3) 0.4542(3) 0.5482(3) 0.0832(11) Uani 1 1 d . . .
S1 S 0.28574(10) 0.56109(10) 0.72106(9) 0.0373(3) Uani 1 1 d . . .
Cu1 Cu 0.62328(4) 0.26506(4) 0.80570(4) 0.02652(16) Uani 1 1 d . . .

loop_
_atom_site_aniso_label
_atom_site_aniso_U_11
_atom_site_aniso_U_22
_atom_site_aniso_U_33
_atom_site_aniso_U_23
_atom_site_aniso_U_13
_atom_site_aniso_U_12
C1 0.033(2) 0.034(2) 0.047(3) 0.018(2) -0.001(2) 0.0067(19)
C2 0.041(3) 0.032(2) 0.063(3) 0.019(2) 0.002(2) 0.011(2)
C3 0.045(3) 0.026(2) 0.061(3) 0.006(2) 0.009(2) 0.010(2)
C4 0.040(2) 0.037(2) 0.032(2) 0.0050(19) 0.003(2) 0.012(2)
C5 0.028(2) 0.031(2) 0.029(2) 0.0099(17) 0.0051(17) 0.0035(17)
C6 0.035(2) 0.029(2) 0.027(2) 0.0055(17) -0.0008(18) 0.0074(18)
C7 0.031(2) 0.030(2) 0.033(2) 0.0136(18) 0.0016(18) 0.0098(17)
C8 0.037(2) 0.025(2) 0.027(2) 0.0074(17) 0.0099(18) 0.0116(18)
C9 0.059(3) 0.039(3) 0.041(3) 0.021(2) 0.020(2) 0.023(2)
C10 0.067(3) 0.028(2) 0.060(3) 0.022(2) 0.029(3) 0.010(2)
C11 0.053(3) 0.028(2) 0.050(3) 0.013(2) 0.022(2) 0.002(2)
C12 0.037(2) 0.029(2) 0.036(2) 0.0083(18) 0.0121(19) 0.0033(18)
C13 0.0204(19) 0.027(2) 0.038(2) 0.0098(18) -0.0038(17) -0.0018(16)
C14 0.0240(19) 0.0219(19) 0.036(2) 0.0132(17) 0.0012(17) 0.0032(16)
C15 0.021(2) 0.037(2) 0.051(3) 0.019(2) 0.0045(19) 0.0008(18)
C16 0.024(2) 0.049(3) 0.052(3) 0.024(2) 0.015(2) 0.0013(19)
C17 0.034(2) 0.042(2) 0.033(2) 0.0172(19) 0.0076(19) 0.0057(19)
C18 0.0222(19) 0.025(2) 0.031(2) 0.0139(17) 0.0044(16) 0.0034(16)
C19 0.0231(18) 0.0236(19) 0.0226(19) 0.0070(15) 0.0049(15) 0.0017(15)
C20 0.031(2) 0.034(2) 0.031(2) 0.0090(18) 0.0095(19) 0.0085(18)
C21 0.031(2) 0.057(3) 0.036(2) 0.012(2) 0.0006(19) 0.017(2)
C22 0.038(3) 0.072(4) 0.065(3) 0.048(3) 0.011(3) 0.015(3)
C24 0.091(5) 0.062(4) 0.075(4) 0.003(3) -0.014(4) 0.035(4)
C25 0.049(3) 0.053(3) 0.067(4) 0.031(3) 0.011(3) 0.017(3)
C26 0.050(3) 0.041(3) 0.073(4) 0.023(3) 0.016(3) 0.013(2)
C27 0.097(5) 0.051(3) 0.072(4) 0.008(3) 0.001(4) 0.031(3)
C28 0.0283(19) 0.0224(19) 0.0196(18) 0.0071(15) 0.0077(15) 0.0071(16)
C29 0.027(2) 0.027(2) 0.025(2) 0.0055(16) 0.0024(16) 0.0058(16)
C30 0.038(2) 0.033(2) 0.029(2) 0.0165(18) 0.0030(18) 0.0108(19)
C31 0.043(2) 0.028(2) 0.040(2) 0.0190(19) 0.010(2) 0.0066(19)
C32 0.031(2) 0.027(2) 0.033(2) 0.0129(17) 0.0020(18) -0.0039(17)
C33 0.0243(19) 0.0243(19) 0.0234(19) 0.0077(15) 0.0044(16) 0.0013(16)
N1 0.0278(17) 0.0291(18) 0.0330(19) 0.0122(15) 0.0025(15) 0.0047(14)
N2 0.0266(17) 0.0222(16) 0.0256(17) 0.0056(13) 0.0002(14) 0.0044(13)
N3 0.0267(17) 0.0252(17) 0.0286(17) 0.0069(14) 0.0078(14) 0.0038(14)
N4 0.0186(15) 0.0219(16) 0.0294(17) 0.0126(14) 0.0020(13) 0.0007(12)
N5 0.0251(18) 0.039(2) 0.0294(18) 0.0117(15) 0.0024(15) 0.0074(15)
O1 0.071(2) 0.0368(19) 0.064(2) 0.0194(17) 0.001(2) -0.0060(17)
O2 0.0396(18) 0.084(3) 0.067(2) 0.048(2) 0.0243(17) 0.0199(18)
O3 0.0476(18) 0.0374(17) 0.0441(18) 0.0230(14) 0.0142(15) 0.0042(14)
O7 0.058(2) 0.0419(19) 0.064(2) 0.0208(17) 0.0036(19) 0.0160(17)
O8 0.060(2) 0.058(2) 0.077(3) 0.035(2) 0.002(2) 0.0199(19)
F1 0.0617(19) 0.091(2) 0.101(3) 0.077(2) 0.0172(18) 0.0219(18)
F2 0.0509(19) 0.149(4) 0.133(3) 0.097(3) 0.039(2) 0.048(2)
F3 0.071(2) 0.083(3) 0.072(2) 0.038(2) -0.0209(19) -0.0139(19)
S1 0.0308(6) 0.0407(6) 0.0445(6) 0.0250(5) 0.0067(5) 0.0038(5)
Cu1 0.0212(3) 0.0243(3) 0.0296(3) 0.0093(2) 0.00165(19) 0.00246(19)

loop_
_atom_type_symbol
_atom_type_description
_atom_type_scat_dispersion_real
_atom_type_scat_dispersion_imag
_atom_type_scat_source
C C 0.0033 0.0016 'International Tables Vol C Tables 4.2.6.8 and 6.1.1.4'
H H 0 0 'International Tables Vol C Tables 4.2.6.8 and 6.1.1.4'
N N 0.0061 0.0033 'International Tables Vol C Tables 4.2.6.8 and 6.1.1.4'
O O 0.0106 0.006 'International Tables Vol C Tables 4.2.6.8 and 6.1.1.4'
F F 0.0171 0.0103 'International Tables Vol C Tables 4.2.6.8 and 6.1.1.4'
S S 0.1246 0.1234 'International Tables Vol C Tables 4.2.6.8 and 6.1.1.4'
Cu Cu 0.3201 1.2651 'International Tables Vol C Tables 4.2.6.8 and 6.1.1.4'

loop_
_geom_angle_atom_site_label_1
_geom_angle_atom_site_label_2
_geom_angle_atom_site_label_3
_geom_angle
_geom_angle_site_symmetry_1
_geom_angle_site_symmetry_3
N1 C1 C2 121.6(4) . .
N1 C1 H1 119.2 . .
C2 C1 H1 119.2 . .
C3 C2 C1 119.1(4) . .
C3 C2 H2 120.5 . .
C1 C2 H2 120.5 . .
C2 C3 C4 119.1(4) . .
C2 C3 H3 120.5 . .
C4 C3 H3 120.5 . .
C5 C4 C3 119.5(4) . .
C5 C4 H4 120.3 . .
C3 C4 H4 120.3 . .
N1 C5 C4 121.5(4) . .
N1 C5 C6 114.0(3) . .
C4 C5 C6 124.5(4) . .
N2 C6 C5 109.6(3) . .
N2 C6 H6A 109.7 . .
C5 C6 H6A 109.7 . .
N2 C6 H6B 109.7 . .
C5 C6 H6B 109.7 . .
H6A C6 H6B 108.2 . .
N2 C7 C8 111.5(3) . .
N2 C7 H7A 109.3 . .
C8 C7 H7A 109.3 . .
N2 C7 H7B 109.3 . .
C8 C7 H7B 109.3 . .
H7A C7 H7B 108 . .
N3 C8 C9 121.3(4) . .
N3 C8 C7 115.9(3) . .
C9 C8 C7 122.7(4) . .
C10 C9 C8 119.3(4) . .
C10 C9 H9 120.4 . .
C8 C9 H9 120.4 . .
C9 C10 C11 119.3(4) . .
C9 C10 H10 120.3 . .
C11 C10 H10 120.3 . .
C12 C11 C10 119.2(4) . .
C12 C11 H11 120.4 . .
C10 C11 H11 120.4 . .
C11 C12 N3 122.0(4) . .
C11 C12 H12 119 . .
N3 C12 H12 119 . .
N2 C13 C14 111.2(3) . .
N2 C13 H13A 109.4 . .
C14 C13 H13A 109.4 . .
N2 C13 H13B 109.4 . .
C14 C13 H13B 109.4 . .
H13A C13 H13B 108 . .
N4 C14 C15 121.7(4) . .
N4 C14 C13 116.3(3) . .
C15 C14 C13 121.9(3) . .
C16 C15 C14 119.5(4) . .
C16 C15 H15 120.2 . .
C14 C15 H15 120.2 . .
C15 C16 C17 118.7(4) . .
C15 C16 H16 120.7 . .
C17 C16 H16 120.7 . .
C18 C17 C16 119.5(4) . .
C18 C17 H17 120.3 . .
C16 C17 H17 120.3 . .
N4 C18 C17 121.8(3) . .
N4 C18 C19 116.9(3) . .
C17 C18 C19 121.2(3) . .
C28 C19 C33 121.9(3) . 2_656
C28 C19 C18 118.6(3) . .
C33 C19 C18 119.5(3) 2_656 .
N5 C20 C21 179.6(5) . .
C20 C21 H21A 109.5 . .
C20 C21 H21B 109.5 . .
H21A C21 H21B 109.5 . .
C20 C21 H21C 109.5 . .
H21A C21 H21C 109.5 . .
H21B C21 H21C 109.5 . .
F2 C22 F1 108.2(4) . .
F2 C22 F3 108.2(4) . .
F1 C22 F3 107.4(4) . .
F2 C22 S1 111.1(4) . .
F1 C22 S1 111.8(3) . .
F3 C22 S1 110.1(4) . .
C25 C24 H24A 109.5 . .
C25 C24 H24B 109.5 . .
H24A C24 H24B 109.5 . .
C25 C24 H24C 109.5 . .
H24A C24 H24C 109.5 . .
H24B C24 H24C 109.5 . .
O8 C25 O7 122.9(5) . .
O8 C25 C24 127.1(5) . .
O7 C25 C24 110.0(4) . .
O7 C26 C27 106.8(4) . .
O7 C26 H26A 110.4 . .
C27 C26 H26A 110.4 . .
O7 C26 H26B 110.4 . .
C27 C26 H26B 110.4 . .
H26A C26 H26B 108.6 . .
C26 C27 H27A 109.5 . .
C26 C27 H27B 109.5 . .
H27A C27 H27B 109.5 . .
C26 C27 H27C 109.5 . .
H27A C27 H27C 109.5 . .
H27B C27 H27C 109.5 . .
C19 C28 C29 122.7(3) . .
C19 C28 C33 119.2(3) . .
C29 C28 C33 118.0(3) . .
C30 C29 C28 121.1(4) . .
C30 C29 H29 119.5 . .
C28 C29 H29 119.5 . .
C29 C30 C31 120.8(4) . .
C29 C30 H30 119.6 . .
C31 C30 H30 119.6 . .
C32 C31 C30 120.4(4) . .
C32 C31 H31 119.8 . .
C30 C31 H31 119.8 . .
C31 C32 C33 121.2(4) . .
C31 C32 H32 119.4 . .
C33 C32 H32 119.4 . .
C19 C33 C32 122.5(3) 2_656 .
C19 C33 C28 118.9(3) 2_656 .
C32 C33 C28 118.5(3) . .
C5 N1 C1 119.3(4) . .
C5 N1 Cu1 113.5(3) . .
C1 N1 Cu1 127.2(3) . .
C7 N2 C6 111.8(3) . .
C7 N2 C13 112.2(3) . .
C6 N2 C13 110.8(3) . .
C7 N2 Cu1 108.1(2) . .
C6 N2 Cu1 106.2(2) . .
C13 N2 Cu1 107.3(2) . .
C8 N3 C12 118.8(3) . .
C8 N3 Cu1 113.0(2) . .
C12 N3 Cu1 128.1(3) . .
C14 N4 C18 118.6(3) . .
C14 N4 Cu1 109.6(2) . .
C18 N4 Cu1 131.1(2) . .
C20 N5 Cu1 172.9(3) . .
O5A S2A O4A 117.7(4) . .
O5A S2A O6A 116.5(5) . .
O4A S2A O6A 110.6(4) . .
O5A S2A C23A 104.8(4) . .
O4A S2A C23A 104.4(4) . .
O6A S2A C23A 100.2(4) . .
F5A C23A F6A 107.2(8) . .
F5A C23A F4A 105.1(7) . .
F6A C23A F4A 105.6(8) . .
F5A C23A S2A 113.2(6) . .
F6A C23A S2A 113.3(6) . .
F4A C23A S2A 111.9(6) . .
O4B S2B O6B 116.7(8) . .
O4B S2B O5B 113.9(7) . .
O6B S2B O5B 111.4(8) . .
O4B S2B C23B 105.4(7) . .
O6B S2B C23B 109.2(7) . .
O5B S2B C23B 98.4(6) . .
F5B C23B F4B 111.8(14) . .
F5B C23B F6B 107.0(13) . .
F4B C23B F6B 113.8(14) . .
F5B C23B S2B 110.3(12) . .
F4B C23B S2B 108.8(12) . .
F6B C23B S2B 105.0(11) . .
C25 O7 C26 118.1(4) . .
O2 S1 O1 114.9(2) . .
O2 S1 O3 114.3(2) . .
O1 S1 O3 114.8(2) . .
O2 S1 C22 103.5(2) . .
O1 S1 C22 104.3(3) . .
O3 S1 C22 103.0(2) . .
N5 Cu1 N2 175.23(14) . .
N5 Cu1 N3 97.96(14) . .
N2 Cu1 N3 83.42(13) . .
N5 Cu1 N1 94.79(14) . .
N2 Cu1 N1 80.81(13) . .
N3 Cu1 N1 127.50(13) . .
N5 Cu1 N4 103.71(13) . .
N2 Cu1 N4 80.07(12) . .
N3 Cu1 N4 108.42(12) . .
N1 Cu1 N4 117.47(12) . .

loop_
_geom_bond_atom_site_label_1
_geom_bond_atom_site_label_2
_geom_bond_distance
_geom_bond_site_symmetry_2
C1 N1 1.347(5) .
C1 C2 1.382(6) .
C1 H1 0.95 .
C2 C3 1.379(7) .
C2 H2 0.95 .
C3 C4 1.379(6) .
C3 H3 0.95 .
C4 C5 1.377(6) .
C4 H4 0.95 .
C5 N1 1.343(5) .
C5 C6 1.489(6) .
C6 N2 1.482(5) .
C6 H6A 0.99 .
C6 H6B 0.99 .
C7 N2 1.481(5) .
C7 C8 1.493(6) .
C7 H7A 0.99 .
C7 H7B 0.99 .
C8 N3 1.348(5) .
C8 C9 1.377(6) .
C9 C10 1.374(6) .
C9 H9 0.95 .
C10 C11 1.384(7) .
C10 H10 0.95 .
C11 C12 1.354(6) .
C11 H11 0.95 .
C12 N3 1.356(5) .
C12 H12 0.95 .
C13 N2 1.489(5) .
C13 C14 1.501(6) .
C13 H13A 0.99 .
C13 H13B 0.99 .
C14 N4 1.345(5) .
C14 C15 1.376(6) .
C15 C16 1.368(6) .
C15 H15 0.95 .
C16 C17 1.389(6) .
C16 H16 0.95 .
C17 C18 1.363(5) .
C17 H17 0.95 .
C18 N4 1.349(5) .
C18 C19 1.503(5) .
C19 C28 1.395(5) .
C19 C33 1.409(5) 2_656
C20 N5 1.135(5) .
C20 C21 1.445(6) .
C21 H21A 0.98 .
C21 H21B 0.98 .
C21 H21C 0.98 .
C22 F2 1.317(6) .
C22 F1 1.321(5) .
C22 F3 1.338(6) .
C22 S1 1.820(5) .
C24 C25 1.472(8) .
C24 H24A 0.98 .
C24 H24B 0.98 .
C24 H24C 0.98 .
C25 O8 1.194(6) .
C25 O7 1.346(6) .
C26 O7 1.444(6) .
C26 C27 1.466(8) .
C26 H26A 0.99 .
C26 H26B 0.99 .
C27 H27A 0.98 .
C27 H27B 0.98 .
C27 H27C 0.98 .
C28 C29 1.428(5) .
C28 C33 1.443(5) .
C29 C30 1.357(5) .
C29 H29 0.95 .
C30 C31 1.410(6) .
C30 H30 0.95 .
C31 C32 1.360(6) .
C31 H31 0.95 .
C32 C33 1.421(5) .
C32 H32 0.95 .
C33 C19 1.409(5) 2_656
N1 Cu1 2.035(3) .
N2 Cu1 2.004(3) .
N3 Cu1 2.020(3) .
N4 Cu1 2.140(3) .
N5 Cu1 1.953(3) .
O1 S1 1.434(3) .
O2 S1 1.431(3) .
O3 S1 1.435(3) .
S2A O5A 1.404(7) .
S2A O4A 1.427(5) .
S2A O6A 1.426(8) .
S2A C23A 1.800(9) .
C23A F5A 1.296(9) .
C23A F6A 1.305(9) .
C23A F4A 1.307(8) .
S2B O4B 1.456(10) .
S2B O6B 1.459(12) .
S2B O5B 1.517(10) .
S2B C23B 1.87(2) .
C23B F5B 1.295(13) .
C23B F4B 1.296(13) .
C23B F6B 1.348(14) .
